data_7024758
loop_
_publ_author_name
'Ou, Guang-Chuan'
'Wang, Zi-Zhou'
'Yang, Li-Zi'
'Zhao, Cun-Yuan'
'Lu, Tong-Bu'

_publ_section_title
;
 Chiral resolution of a racemic macrocyclic complex by recognition of one
 enantiomer over the other: structures and DFT calculations.
;
_journal_issue 18
_journal_name_full 'Dalton transactions (Cambridge, England : 2003)'
_journal_page_first 4274
_journal_page_last 4279
_journal_paper_doi 10.1039/b921141a
_journal_volume 39
_journal_year 2010
_chemical_absolute_configuration rmad
_chemical_formula_sum 'C22 H49 Cl2 N5 Ni O10'
_chemical_formula_weight 673.27
_chemical_name_systematic
;
?
;
_space_group_IT_number 78
_symmetry_cell_setting tetragonal
_symmetry_space_group_name_Hall 'P 4cw'
_symmetry_space_group_name_H-M 'P 43'
_atom_sites_solution_hydrogens geom
_atom_sites_solution_primary direct
_atom_sites_solution_secondary difmap
_audit_creation_method SHELXL-97
_cell_angle_alpha 90.00
_cell_angle_beta 90.00
_cell_angle_gamma 90.00
_cell_formula_units_Z 4
_cell_length_a 13.3219(9)
_cell_length_b 13.3219(9)
_cell_length_c 17.576(2)
_cell_measurement_reflns_used 3294
_cell_measurement_temperature 173(2)
_cell_measurement_theta_max 23.95
_cell_measurement_theta_min 2.45
_cell_volume 3119.3(5)
_computing_cell_refinement 'Bruker SMART'
_computing_data_collection 'Bruker SMART'
_computing_data_reduction 'Bruker SAINT'
_computing_molecular_graphics 'Bruker SHELXTL'
_computing_publication_material 'Bruker SHELXTL'
_computing_structure_refinement 'SHELXL-97 (Sheldrick, 1997)'
_computing_structure_solution 'SHELXS-97 (Sheldrick, 1990)'
_diffrn_ambient_temperature 173(2)
_diffrn_measured_fraction_theta_full 0.992
_diffrn_measured_fraction_theta_max 0.992
_diffrn_measurement_device_type 'CCD area detector'
_diffrn_measurement_method 'phi and omega scans'
_diffrn_radiation_monochromator graphite
_diffrn_radiation_source 'fine-focus sealed tube'
_diffrn_radiation_type MoK\a
_diffrn_radiation_wavelength 0.71073
_diffrn_reflns_av_R_equivalents 0.0563
_diffrn_reflns_av_sigmaI/netI 0.0835
_diffrn_reflns_limit_h_max 13
_diffrn_reflns_limit_h_min -17
_diffrn_reflns_limit_k_max 15
_diffrn_reflns_limit_k_min -16
_diffrn_reflns_limit_l_max 16
_diffrn_reflns_limit_l_min -22
_diffrn_reflns_number 13378
_diffrn_reflns_theta_full 27.05
_diffrn_reflns_theta_max 27.05
_diffrn_reflns_theta_min 1.92
_diffrn_standards_decay_% 0
_diffrn_standards_interval_count 0
_diffrn_standards_interval_time 0
_diffrn_standards_number 0
_exptl_absorpt_coefficient_mu 0.851
_exptl_absorpt_correction_T_max 0.8416
_exptl_absorpt_correction_T_min 0.7551
_exptl_absorpt_correction_type multi-scan
_exptl_absorpt_process_details 'SADABS (Sheldrick, 1996)'
_exptl_crystal_colour violet
_exptl_crystal_density_diffrn 1.434
_exptl_crystal_density_method 'not measured'
_exptl_crystal_description prism
_exptl_crystal_F_000 1432
_exptl_crystal_size_max 0.35
_exptl_crystal_size_mid 0.25
_exptl_crystal_size_min 0.21
_refine_diff_density_max 0.413
_refine_diff_density_min -0.314
_refine_diff_density_rms 0.076
_refine_ls_abs_structure_details 'Flack H D (1983), Acta Cryst. A39, 876-881'
_refine_ls_abs_structure_Flack 0.015(17)
_refine_ls_extinction_method none
_refine_ls_goodness_of_fit_ref 1.030
_refine_ls_hydrogen_treatment constr
_refine_ls_matrix_type full
_refine_ls_number_parameters 407
_refine_ls_number_reflns 4955
_refine_ls_number_restraints 74
_refine_ls_restrained_S_all 1.046
_refine_ls_R_factor_all 0.0876
_refine_ls_R_factor_gt 0.0443
_refine_ls_shift/su_max 0.000
_refine_ls_shift/su_mean 0.000
_refine_ls_structure_factor_coef Fsqd
_refine_ls_weighting_details 'calc w=1/[\s^2^(Fo^2^)+(0.0359P)^2^+1.1943P] where P=(Fo^2^+2Fc^2^)/3'
_refine_ls_weighting_scheme calc
_refine_ls_wR_factor_gt 0.0823
_refine_ls_wR_factor_ref 0.0983
_reflns_number_gt 3427
_reflns_number_total 4955
_reflns_threshold_expression >2sigma(I)
_cod_data_source_file b921141a.txt
_cod_data_source_block lambda-1
_cod_depositor_comments
;
The following automatic conversions were performed:

'_symmetry_cell_setting' value 'Tetragonal' changed to 'tetragonal'
according to /home/saulius/struct/CIF-dictionaries/cif_core.dic
dictionary named 'cif_core.dic' version 2.4.2 from 2011-04-26.

Automatic conversion script
Id: cif_fix_values 1891 2012-01-12 08:04:46Z andrius 
;
_cod_original_cell_volume 3119.2(5)
_cod_original_sg_symbol_H-M P4(3)
_cod_database_code 7024758

loop_
_symmetry_equiv_pos_as_xyz
'x, y, z'
'-x, -y, z+1/2'
'-y, x, z+3/4'
'y, -x, z+1/4'

loop_
_atom_site_label
_atom_site_type_symbol
_atom_site_fract_x
_atom_site_fract_y
_atom_site_fract_z
_atom_site_U_iso_or_equiv
_atom_site_adp_type
_atom_site_occupancy
_atom_site_symmetry_multiplicity
_atom_site_calc_flag
_atom_site_refinement_flags
_atom_site_disorder_assembly
_atom_site_disorder_group
Ni1 Ni 0.88007(4) 0.37905(4) 0.24081(3) 0.01914(15) Uani 1 1 d . . .
Cl1 Cl 0.62903(10) 0.33725(11) 0.89570(8) 0.0350(3) Uani 1 1 d . . .
N1 N 0.8643(3) 0.3731(3) 0.3615(2) 0.0215(10) Uani 1 1 d . . .
H1C H 0.9275 0.3879 0.3808 0.026 Uiso 1 1 calc R . .
O1 O 0.9381(2) 0.5327(2) 0.2368(2) 0.0246(8) Uani 1 1 d . . .
N3 N 0.8843(3) 0.3768(3) 0.1201(2) 0.0223(11) Uani 1 1 d . . .
H3A H 0.9058 0.4405 0.1058 0.027 Uiso 1 1 calc R . .
O2 O 1.0357(2) 0.4036(2) 0.26213(18) 0.0238(8) Uani 1 1 d . . .
N4 N 0.7266(3) 0.4025(3) 0.2286(2) 0.0244(9) Uani 1 1 d . . .
H4D H 0.6953 0.3404 0.2334 0.029 Uiso 1 1 calc R . .
N2 N 0.8939(3) 0.2232(3) 0.2468(2) 0.0214(9) Uani 1 1 d . . .
H2C H 0.8321 0.1948 0.2350 0.026 Uiso 1 1 calc R . .
N5 N 1.1979(3) 0.5039(3) 0.2916(2) 0.0292(10) Uani 1 1 d . . .
H5A H 1.1793 0.4535 0.3235 0.044 Uiso 1 1 calc R . .
H5B H 1.2454 0.5425 0.3145 0.044 Uiso 1 1 calc R . .
H5C H 1.2233 0.4774 0.2479 0.044 Uiso 1 1 calc R . .
C19 C 1.1347(4) 0.6415(4) 0.2097(3) 0.0282(13) Uani 1 1 d . . .
H19A H 1.2005 0.6720 0.2219 0.034 Uiso 1 1 calc R . .
H19B H 1.1429 0.6032 0.1618 0.034 Uiso 1 1 calc R . .
C18 C 1.1079(4) 0.5675(4) 0.2730(3) 0.0218(11) Uani 1 1 d . . .
H18 H 1.0896 0.6069 0.3195 0.026 Uiso 1 1 calc R . .
C5 C 0.9407(4) 0.1992(4) 0.1127(3) 0.0256(12) Uani 1 1 d . . .
H5D H 0.8695 0.1791 0.1072 0.031 Uiso 1 1 calc R . .
H5E H 0.9807 0.1526 0.0809 0.031 Uiso 1 1 calc R . .
C1 C 0.8481(4) 0.2654(4) 0.3779(3) 0.0284(12) Uani 1 1 d . . .
H1A H 0.7772 0.2475 0.3681 0.034 Uiso 1 1 calc R . .
H1B H 0.8629 0.2517 0.4321 0.034 Uiso 1 1 calc R . .
C14 C 0.7934(4) 0.4429(4) 0.4014(3) 0.0268(12) Uani 1 1 d . . .
C11 C 0.6765(4) 0.4725(4) 0.2828(3) 0.0246(12) Uani 1 1 d . . .
H11 H 0.7085 0.5400 0.2774 0.030 Uiso 1 1 calc R . .
C4 C 0.9853(4) 0.0686(4) 0.2070(3) 0.0332(14) Uani 1 1 d . . .
H4A H 1.0106 0.0570 0.2586 0.050 Uiso 1 1 calc R . .
H4B H 1.0339 0.0430 0.1700 0.050 Uiso 1 1 calc R . .
H4C H 0.9211 0.0336 0.2006 0.050 Uiso 1 1 calc R . .
C17 C 1.0217(4) 0.4968(4) 0.2549(2) 0.0207(11) Uani 1 1 d . . .
C2 C 0.9157(4) 0.2036(4) 0.3283(3) 0.0257(12) Uani 1 1 d . . .
H2A H 0.9866 0.2204 0.3394 0.031 Uiso 1 1 calc R . .
H2B H 0.9055 0.1315 0.3395 0.031 Uiso 1 1 calc R . .
C6 C 0.9517(4) 0.3046(4) 0.0781(3) 0.0287(12) Uani 1 1 d . . .
C9 C 0.7778(4) 0.3715(4) 0.0966(3) 0.0366(14) Uani 1 1 d . . .
H9A H 0.7546 0.3009 0.0984 0.044 Uiso 1 1 calc R . .
H9B H 0.7709 0.3957 0.0436 0.044 Uiso 1 1 calc R . .
C7 C 0.9252(4) 0.2988(4) -0.0063(3) 0.0345(13) Uani 1 1 d . . .
H7A H 0.8608 0.2642 -0.0125 0.052 Uiso 1 1 calc R . .
H7B H 0.9777 0.2617 -0.0334 0.052 Uiso 1 1 calc R . .
H7C H 0.9202 0.3669 -0.0272 0.052 Uiso 1 1 calc R . .
C13 C 0.6899(4) 0.4379(4) 0.3649(3) 0.0286(12) Uani 1 1 d . . .
H13A H 0.6437 0.4781 0.3968 0.034 Uiso 1 1 calc R . .
H13B H 0.6669 0.3673 0.3678 0.034 Uiso 1 1 calc R . .
C3 C 0.9700(4) 0.1813(4) 0.1945(3) 0.0267(12) Uani 1 1 d . . .
H3 H 1.0352 0.2162 0.2042 0.032 Uiso 1 1 calc R . .
C16 C 0.7829(4) 0.4139(4) 0.4864(3) 0.0375(13) Uani 1 1 d . . .
H16A H 0.7512 0.3477 0.4905 0.056 Uiso 1 1 calc R . .
H16B H 0.7412 0.4639 0.5125 0.056 Uiso 1 1 calc R . .
H16C H 0.8495 0.4119 0.5100 0.056 Uiso 1 1 calc R . .
C15 C 0.8364(4) 0.5484(4) 0.3981(3) 0.0334(13) Uani 1 1 d . . .
H15A H 0.9023 0.5494 0.4229 0.050 Uiso 1 1 calc R . .
H15B H 0.7911 0.5949 0.4244 0.050 Uiso 1 1 calc R . .
H15C H 0.8436 0.5691 0.3448 0.050 Uiso 1 1 calc R . .
C8 C 1.0570(4) 0.3432(4) 0.0860(3) 0.0350(14) Uani 1 1 d . . .
H8A H 1.0611 0.4111 0.0649 0.053 Uiso 1 1 calc R . .
H8B H 1.1031 0.2989 0.0584 0.053 Uiso 1 1 calc R . .
H8C H 1.0756 0.3447 0.1400 0.053 Uiso 1 1 calc R . .
C12 C 0.5667(4) 0.4834(4) 0.2668(3) 0.0360(14) Uani 1 1 d . . .
H12A H 0.5572 0.5053 0.2140 0.054 Uiso 1 1 calc R . .
H12B H 0.5378 0.5334 0.3013 0.054 Uiso 1 1 calc R . .
H12C H 0.5332 0.4187 0.2744 0.054 Uiso 1 1 calc R . .
O6 O 0.6493(3) 0.3156(3) 0.8180(2) 0.0518(12) Uani 1 1 d . . .
O5 O 0.5228(3) 0.3420(3) 0.9080(2) 0.0502(12) Uani 1 1 d . . .
O4 O 0.6691(3) 0.2611(3) 0.9445(2) 0.0558(12) Uani 1 1 d . . .
O3 O 0.6746(3) 0.4314(3) 0.9139(2) 0.0469(11) Uani 1 1 d . . .
C10 C 0.7140(4) 0.4350(4) 0.1489(3) 0.0345(14) Uani 1 1 d . . .
H10A H 0.7337 0.5064 0.1440 0.041 Uiso 1 1 calc R . .
H10B H 0.6425 0.4290 0.1341 0.041 Uiso 1 1 calc R . .
C20 C 1.0609(4) 0.7247(4) 0.1956(3) 0.0351(14) Uani 1 1 d . . .
H20 H 0.9981 0.6942 0.1749 0.042 Uiso 1 1 calc R . .
C22 C 1.1039(5) 0.7963(4) 0.1347(4) 0.0486(17) Uani 1 1 d . . .
H22A H 1.0528 0.8460 0.1207 0.073 Uiso 1 1 calc R . .
H22B H 1.1230 0.7576 0.0895 0.073 Uiso 1 1 calc R . .
H22C H 1.1631 0.8308 0.1550 0.073 Uiso 1 1 calc R . .
C21 C 1.0338(6) 0.7821(5) 0.2664(4) 0.062(2) Uani 1 1 d . . .
H21A H 0.9966 0.7382 0.3011 0.093 Uiso 1 1 calc R . .
H21B H 0.9920 0.8399 0.2528 0.093 Uiso 1 1 calc R . .
H21C H 1.0952 0.8056 0.2914 0.093 Uiso 1 1 calc R . .
Cl2 Cl 0.62820(9) 0.11472(10) 0.23192(9) 0.0338(3) Uani 0.695(9) 1 d PDU A 1
O9 O 0.6059(5) 0.1658(6) 0.2986(4) 0.058(2) Uani 0.695(9) 1 d PDU A 1
O8 O 0.5476(4) 0.0582(5) 0.2021(4) 0.0414(18) Uani 0.695(9) 1 d PDU A 1
O10 O 0.6523(5) 0.1916(4) 0.1724(3) 0.051(2) Uani 0.695(9) 1 d PDU A 1
O7 O 0.7160(5) 0.0556(6) 0.2397(5) 0.046(2) Uani 0.695(9) 1 d PDU A 1
Cl2' Cl 0.62820(9) 0.11472(10) 0.23192(9) 0.0338(3) Uani 0.305(9) 1 d PDU A 2
O9' O 0.5842(9) 0.0403(10) 0.2986(7) 0.042(4) Uani 0.305(9) 1 d PU A 2
O8' O 0.5521(9) 0.1000(13) 0.1771(8) 0.042(4) Uani 0.305(9) 1 d PDU A 2
O10' O 0.6302(11) 0.2012(10) 0.2717(9) 0.036(4) Uani 0.305(9) 1 d PU A 2
O7' O 0.7217(9) 0.0698(14) 0.2147(10) 0.031(5) Uani 0.305(9) 1 d PDU A 2

loop_
_atom_site_aniso_label
_atom_site_aniso_U_11
_atom_site_aniso_U_22
_atom_site_aniso_U_33
_atom_site_aniso_U_23
_atom_site_aniso_U_13
_atom_site_aniso_U_12
Ni1 0.0220(4) 0.0186(3) 0.0168(3) 0.0001(3) -0.0027(3) -0.0004(3)
Cl1 0.0360(8) 0.0449(9) 0.0240(6) 0.0039(6) 0.0004(6) -0.0105(7)
N1 0.022(2) 0.030(3) 0.013(2) -0.0004(18) -0.0012(17) -0.0012(19)
O1 0.0292(19) 0.0229(18) 0.0218(18) -0.0022(16) -0.0015(18) 0.0020(14)
N3 0.030(3) 0.020(2) 0.017(2) 0.0034(17) -0.0018(18) -0.0024(19)
O2 0.025(2) 0.023(2) 0.0236(19) -0.0015(14) -0.0022(14) -0.0001(16)
N4 0.026(2) 0.026(2) 0.021(2) 0.0043(19) -0.0043(19) -0.0005(18)
N2 0.024(2) 0.020(2) 0.021(2) 0.0024(18) -0.0075(18) -0.0028(17)
N5 0.032(3) 0.029(3) 0.026(2) -0.0060(19) -0.0016(19) -0.007(2)
C19 0.035(3) 0.020(3) 0.029(3) -0.004(2) 0.006(2) -0.005(2)
C18 0.025(3) 0.021(3) 0.019(2) -0.003(2) 0.004(2) 0.003(2)
C5 0.026(3) 0.024(3) 0.027(3) -0.008(2) -0.003(2) 0.002(2)
C1 0.038(3) 0.030(3) 0.018(3) 0.006(2) -0.001(2) -0.003(3)
C14 0.027(3) 0.034(3) 0.020(2) 0.001(2) 0.000(2) 0.002(2)
C11 0.023(3) 0.024(3) 0.027(3) 0.003(2) 0.003(2) 0.006(2)
C4 0.034(3) 0.025(3) 0.041(3) -0.004(2) -0.012(3) 0.007(3)
C17 0.028(3) 0.022(3) 0.012(3) -0.0007(19) 0.0036(19) -0.001(2)
C2 0.029(3) 0.020(3) 0.029(3) 0.008(2) -0.010(2) -0.001(2)
C6 0.043(3) 0.025(3) 0.018(3) -0.004(2) 0.001(2) 0.003(3)
C9 0.048(4) 0.044(4) 0.018(3) -0.003(2) -0.014(2) 0.015(3)
C7 0.048(3) 0.032(3) 0.023(3) 0.001(3) 0.002(3) 0.000(3)
C13 0.025(3) 0.035(3) 0.025(3) 0.002(2) 0.002(2) 0.010(2)
C3 0.032(3) 0.024(3) 0.024(3) 0.001(2) -0.002(2) 0.003(2)
C16 0.038(3) 0.053(4) 0.021(3) -0.003(3) 0.001(3) 0.007(3)
C15 0.032(3) 0.039(3) 0.029(3) -0.015(3) 0.004(3) 0.001(3)
C8 0.045(4) 0.034(3) 0.026(3) -0.004(2) 0.006(3) -0.005(3)
C12 0.027(3) 0.048(4) 0.032(3) 0.013(3) 0.005(2) 0.010(3)
O6 0.061(3) 0.068(3) 0.026(2) -0.004(2) 0.009(2) -0.006(2)
O5 0.039(3) 0.069(3) 0.042(3) 0.003(2) 0.009(2) -0.022(2)
O4 0.068(3) 0.064(3) 0.035(3) 0.007(2) -0.010(2) -0.004(2)
O3 0.054(3) 0.047(3) 0.039(3) 0.0041(19) 0.006(2) -0.024(2)
C10 0.037(3) 0.040(3) 0.026(3) 0.004(3) -0.008(3) 0.010(3)
C20 0.035(3) 0.032(3) 0.038(3) 0.005(3) 0.005(3) 0.000(3)
C22 0.072(5) 0.030(3) 0.044(4) 0.006(3) 0.009(3) 0.006(3)
C21 0.085(6) 0.037(4) 0.064(5) 0.001(3) 0.029(4) 0.022(4)
Cl2 0.0278(7) 0.0355(8) 0.0379(8) -0.0151(6) -0.0044(6) 0.0006(6)
O9 0.058(4) 0.076(4) 0.041(3) -0.022(3) 0.007(3) -0.005(3)
O8 0.037(3) 0.040(3) 0.048(3) -0.009(3) 0.004(3) -0.015(3)
O10 0.063(4) 0.038(3) 0.053(3) 0.010(3) -0.004(3) -0.017(3)
O7 0.044(4) 0.046(4) 0.048(4) -0.004(3) 0.001(3) 0.009(3)
Cl2' 0.0278(7) 0.0355(8) 0.0379(8) -0.0151(6) -0.0044(6) 0.0006(6)
O9' 0.040(6) 0.045(6) 0.040(6) 0.006(4) 0.003(4) -0.008(4)
O8' 0.045(6) 0.045(6) 0.037(6) 0.003(4) -0.002(4) 0.001(4)
O10' 0.041(6) 0.029(5) 0.038(6) -0.003(4) 0.004(4) -0.008(4)
O7' 0.029(6) 0.035(6) 0.030(6) 0.003(4) 0.000(4) 0.002(4)

loop_
_atom_type_symbol
_atom_type_description
_atom_type_scat_dispersion_real
_atom_type_scat_dispersion_imag
_atom_type_scat_source
C C 0.0033 0.0016 'International Tables Vol C Tables 4.2.6.8 and 6.1.1.4'
H H 0.0000 0.0000 'International Tables Vol C Tables 4.2.6.8 and 6.1.1.4'
N N 0.0061 0.0033 'International Tables Vol C Tables 4.2.6.8 and 6.1.1.4'
O O 0.0106 0.0060 'International Tables Vol C Tables 4.2.6.8 and 6.1.1.4'
Cl Cl 0.1484 0.1585 'International Tables Vol C Tables 4.2.6.8 and 6.1.1.4'
Ni Ni 0.3393 1.1124 'International Tables Vol C Tables 4.2.6.8 and 6.1.1.4'

loop_
_geom_angle_atom_site_label_1
_geom_angle_atom_site_label_2
_geom_angle_atom_site_label_3
_geom_angle
N4 Ni1 N2 103.98(15)
N4 Ni1 N3 85.66(16)
N2 Ni1 N3 91.96(16)
N4 Ni1 O2 162.05(14)
N2 Ni1 O2 93.30(14)
N3 Ni1 O2 98.76(14)
N4 Ni1 N1 90.67(16)
N2 Ni1 N1 85.49(16)
N3 Ni1 N1 174.91(15)
O2 Ni1 N1 85.80(14)
N4 Ni1 O1 101.76(14)
N2 Ni1 O1 154.22(14)
N3 Ni1 O1 88.35(14)
O2 Ni1 O1 61.24(12)
N1 Ni1 O1 95.87(15)
N4 Ni1 C17 131.84(16)
N2 Ni1 C17 124.06(16)
N3 Ni1 C17 95.13(15)
O2 Ni1 C17 30.79(14)
N1 Ni1 C17 89.95(15)
O1 Ni1 C17 30.48(13)
O6 Cl1 O3 108.2(2)
O6 Cl1 O4 111.2(3)
O3 Cl1 O4 109.2(3)
O6 Cl1 O5 109.9(3)
O3 Cl1 O5 110.3(3)
O4 Cl1 O5 108.0(3)
C1 N1 C14 114.7(4)
C1 N1 Ni1 104.2(3)
C14 N1 Ni1 120.3(3)
C1 N1 H1C 105.5
C14 N1 H1C 105.5
Ni1 N1 H1C 105.5
C17 O1 Ni1 87.1(3)
C9 N3 C6 113.8(4)
C9 N3 Ni1 104.7(3)
C6 N3 Ni1 120.9(3)
C9 N3 H3A 105.4
C6 N3 H3A 105.4
Ni1 N3 H3A 105.4
C17 O2 Ni1 89.4(3)
C10 N4 C11 111.8(4)
C10 N4 Ni1 104.7(3)
C11 N4 Ni1 117.9(3)
C10 N4 H4D 107.3
C11 N4 H4D 107.3
Ni1 N4 H4D 107.3
C3 N2 C2 113.6(4)
C3 N2 Ni1 113.9(3)
C2 N2 Ni1 103.9(3)
C3 N2 H2C 108.4
C2 N2 H2C 108.4
Ni1 N2 H2C 108.4
C18 N5 H5A 109.5
C18 N5 H5B 109.5
H5A N5 H5B 109.5
C18 N5 H5C 109.5
H5A N5 H5C 109.5
H5B N5 H5C 109.5
C20 C19 C18 116.3(4)
C20 C19 H19A 108.2
C18 C19 H19A 108.2
C20 C19 H19B 108.2
C18 C19 H19B 108.2
H19A C19 H19B 107.4
N5 C18 C17 107.4(4)
N5 C18 C19 109.5(4)
C17 C18 C19 115.1(4)
N5 C18 H18 108.2
C17 C18 H18 108.2
C19 C18 H18 108.2
C3 C5 C6 119.7(4)
C3 C5 H5D 107.4
C6 C5 H5D 107.4
C3 C5 H5E 107.4
C6 C5 H5E 107.4
H5D C5 H5E 106.9
N1 C1 C2 109.4(4)
N1 C1 H1A 109.8
C2 C1 H1A 109.8
N1 C1 H1B 109.8
C2 C1 H1B 109.8
H1A C1 H1B 108.2
N1 C14 C15 108.5(4)
N1 C14 C13 110.3(4)
C15 C14 C13 111.5(4)
N1 C14 C16 110.7(4)
C15 C14 C16 107.5(4)
C13 C14 C16 108.3(4)
N4 C11 C12 112.2(4)
N4 C11 C13 111.3(4)
C12 C11 C13 108.8(4)
N4 C11 H11 108.1
C12 C11 H11 108.1
C13 C11 H11 108.1
C3 C4 H4A 109.5
C3 C4 H4B 109.5
H4A C4 H4B 109.5
C3 C4 H4C 109.5
H4A C4 H4C 109.5
H4B C4 H4C 109.5
O1 C17 O2 122.1(4)
O1 C17 C18 119.3(4)
O2 C17 C18 118.6(4)
O1 C17 Ni1 62.4(2)
O2 C17 Ni1 59.8(2)
C18 C17 Ni1 173.7(3)
N2 C2 C1 110.3(4)
N2 C2 H2A 109.6
C1 C2 H2A 109.6
N2 C2 H2B 109.6
C1 C2 H2B 109.6
H2A C2 H2B 108.1
C8 C6 N3 107.0(4)
C8 C6 C7 108.8(4)
N3 C6 C7 111.7(4)
C8 C6 C5 111.4(4)
N3 C6 C5 109.4(4)
C7 C6 C5 108.5(4)
N3 C9 C10 110.0(4)
N3 C9 H9A 109.7
C10 C9 H9A 109.7
N3 C9 H9B 109.7
C10 C9 H9B 109.7
H9A C9 H9B 108.2
C6 C7 H7A 109.5
C6 C7 H7B 109.5
H7A C7 H7B 109.5
C6 C7 H7C 109.5
H7A C7 H7C 109.5
H7B C7 H7C 109.5
C14 C13 C11 119.4(4)
C14 C13 H13A 107.5
C11 C13 H13A 107.5
C14 C13 H13B 107.5
C11 C13 H13B 107.5
H13A C13 H13B 107.0
N2 C3 C5 110.9(4)
N2 C3 C4 111.8(4)
C5 C3 C4 109.0(4)
N2 C3 H3 108.3
C5 C3 H3 108.3
C4 C3 H3 108.3
C14 C16 H16A 109.5
C14 C16 H16B 109.5
H16A C16 H16B 109.5
C14 C16 H16C 109.5
H16A C16 H16C 109.5
H16B C16 H16C 109.5
C14 C15 H15A 109.5
C14 C15 H15B 109.5
H15A C15 H15B 109.5
C14 C15 H15C 109.5
H15A C15 H15C 109.5
H15B C15 H15C 109.5
C6 C8 H8A 109.5
C6 C8 H8B 109.5
H8A C8 H8B 109.5
C6 C8 H8C 109.5
H8A C8 H8C 109.5
H8B C8 H8C 109.5
C11 C12 H12A 109.5
C11 C12 H12B 109.5
H12A C12 H12B 109.5
C11 C12 H12C 109.5
H12A C12 H12C 109.5
H12B C12 H12C 109.5
N4 C10 C9 110.4(4)
N4 C10 H10A 109.6
C9 C10 H10A 109.6
N4 C10 H10B 109.6
C9 C10 H10B 109.6
H10A C10 H10B 108.1
C19 C20 C21 113.3(5)
C19 C20 C22 109.1(5)
C21 C20 C22 110.4(5)
C19 C20 H20 107.9
C21 C20 H20 107.9
C22 C20 H20 107.9
C20 C22 H22A 109.5
C20 C22 H22B 109.5
H22A C22 H22B 109.5
C20 C22 H22C 109.5
H22A C22 H22C 109.5
H22B C22 H22C 109.5
C20 C21 H21A 109.5
C20 C21 H21B 109.5
H21A C21 H21B 109.5
C20 C21 H21C 109.5
H21A C21 H21C 109.5
H21B C21 H21C 109.5
O9 Cl2 O8 114.3(4)
O9 Cl2 O7 111.6(5)
O8 Cl2 O7 111.6(5)
O9 Cl2 O10 107.4(4)
O8 Cl2 O10 105.6(4)
O7 Cl2 O10 105.7(4)

loop_
_geom_bond_atom_site_label_1
_geom_bond_atom_site_label_2
_geom_bond_distance
Ni1 N4 2.079(4)
Ni1 N2 2.087(4)
Ni1 N3 2.123(4)
Ni1 O2 2.132(3)
Ni1 N1 2.132(4)
Ni1 O1 2.189(3)
Ni1 C17 2.467(5)
Cl1 O6 1.422(4)
Cl1 O3 1.430(4)
Cl1 O4 1.433(4)
Cl1 O5 1.433(4)
N1 C1 1.478(6)
N1 C14 1.500(6)
N1 H1C 0.9300
O1 C17 1.253(6)
N3 C9 1.478(6)
N3 C6 1.509(6)
N3 H3A 0.9300
O2 C17 1.263(6)
N4 C10 1.475(6)
N4 C11 1.491(6)
N4 H4D 0.9300
N2 C3 1.477(6)
N2 C2 1.486(6)
N2 H2C 0.9300
N5 C18 1.504(6)
N5 H5A 0.9100
N5 H5B 0.9100
N5 H5C 0.9100
C19 C20 1.502(7)
C19 C18 1.529(6)
C19 H19A 0.9900
C19 H19B 0.9900
C18 C17 1.518(7)
C18 H18 1.0000
C5 C3 1.509(6)
C5 C6 1.537(7)
C5 H5D 0.9900
C5 H5E 0.9900
C1 C2 1.499(7)
C1 H1A 0.9900
C1 H1B 0.9900
C14 C15 1.520(7)
C14 C13 1.522(7)
C14 C16 1.550(7)
C11 C12 1.497(7)
C11 C13 1.524(7)
C11 H11 1.0000
C4 C3 1.532(7)
C4 H4A 0.9800
C4 H4B 0.9800
C4 H4C 0.9800
C2 H2A 0.9900
C2 H2B 0.9900
C6 C8 1.501(7)
C6 C7 1.526(7)
C9 C10 1.512(7)
C9 H9A 0.9900
C9 H9B 0.9900
C7 H7A 0.9800
C7 H7B 0.9800
C7 H7C 0.9800
C13 H13A 0.9900
C13 H13B 0.9900
C3 H3 1.0000
C16 H16A 0.9800
C16 H16B 0.9800
C16 H16C 0.9800
C15 H15A 0.9800
C15 H15B 0.9800
C15 H15C 0.9800
C8 H8A 0.9800
C8 H8B 0.9800
C8 H8C 0.9800
C12 H12A 0.9800
C12 H12B 0.9800
C12 H12C 0.9800
C10 H10A 0.9900
C10 H10B 0.9900
C20 C21 1.504(8)
C20 C22 1.544(8)
C20 H20 1.0000
C22 H22A 0.9800
C22 H22B 0.9800
C22 H22C 0.9800
C21 H21A 0.9800
C21 H21B 0.9800
C21 H21C 0.9800
Cl2 O9 1.387(6)
Cl2 O8 1.412(5)
Cl2 O7 1.417(5)
Cl2 O10 1.499(5)

loop_
_geom_hbond_atom_site_label_D
_geom_hbond_atom_site_label_H
_geom_hbond_atom_site_label_A
_geom_hbond_distance_DH
_geom_hbond_distance_HA
_geom_hbond_distance_DA
_geom_hbond_angle_DHA
_geom_hbond_site_symmetry_A
N5 H5C O4 0.91 2.22 2.989(6) 141.4 4_664
N5 H5C O5 0.91 2.24 3.054(6) 149.2 4_664
N5 H5B O3 0.91 2.08 2.872(6) 145.6 2_764

loop_
_geom_torsion_atom_site_label_1
_geom_torsion_atom_site_label_2
_geom_torsion_atom_site_label_3
_geom_torsion_atom_site_label_4
_geom_torsion
N4 Ni1 N1 C1 91.2(3)
N2 Ni1 N1 C1 -12.8(3)
N3 Ni1 N1 C1 47.3(18)
O2 Ni1 N1 C1 -106.4(3)
O1 Ni1 N1 C1 -166.9(3)
C17 Ni1 N1 C1 -137.0(3)
N4 Ni1 N1 C14 -39.1(4)
N2 Ni1 N1 C14 -143.1(4)
N3 Ni1 N1 C14 -83.0(18)
O2 Ni1 N1 C14 123.2(4)
O1 Ni1 N1 C14 62.8(4)
C17 Ni1 N1 C14 92.7(4)
N4 Ni1 O1 C17 171.8(3)
N2 Ni1 O1 C17 -11.9(5)
N3 Ni1 O1 C17 -103.0(3)
O2 Ni1 O1 C17 -2.1(2)
N1 Ni1 O1 C17 79.8(3)
N4 Ni1 N3 C9 -11.4(3)
N2 Ni1 N3 C9 92.5(3)
O2 Ni1 N3 C9 -173.9(3)
N1 Ni1 N3 C9 32.6(18)
O1 Ni1 N3 C9 -113.3(3)
C17 Ni1 N3 C9 -143.1(3)
N4 Ni1 N3 C6 -141.4(4)
N2 Ni1 N3 C6 -37.5(4)
O2 Ni1 N3 C6 56.1(4)
N1 Ni1 N3 C6 -97.4(17)
O1 Ni1 N3 C6 116.7(4)
C17 Ni1 N3 C6 86.9(4)
N4 Ni1 O2 C17 -17.9(6)
N2 Ni1 O2 C17 177.8(3)
N3 Ni1 O2 C17 85.3(3)
N1 Ni1 O2 C17 -97.0(3)
O1 Ni1 O2 C17 2.1(2)
N2 Ni1 N4 C10 -107.9(3)
N3 Ni1 N4 C10 -17.0(3)
O2 Ni1 N4 C10 88.2(5)
N1 Ni1 N4 C10 166.5(3)
O1 Ni1 N4 C10 70.4(3)
C17 Ni1 N4 C10 76.0(4)
N2 Ni1 N4 C11 127.0(3)
N3 Ni1 N4 C11 -142.0(3)
O2 Ni1 N4 C11 -36.9(7)
N1 Ni1 N4 C11 41.5(3)
O1 Ni1 N4 C11 -54.6(3)
C17 Ni1 N4 C11 -49.0(4)
N4 Ni1 N2 C3 129.9(3)
N3 Ni1 N2 C3 43.9(3)
O2 Ni1 N2 C3 -55.0(3)
N1 Ni1 N2 C3 -140.6(3)
O1 Ni1 N2 C3 -46.4(5)
C17 Ni1 N2 C3 -53.7(4)
N4 Ni1 N2 C2 -106.0(3)
N3 Ni1 N2 C2 167.9(3)
O2 Ni1 N2 C2 69.0(3)
N1 Ni1 N2 C2 -16.5(3)
O1 Ni1 N2 C2 77.7(5)
C17 Ni1 N2 C2 70.4(3)
C20 C19 C18 N5 -167.5(5)
C20 C19 C18 C17 71.4(6)
C14 N1 C1 C2 173.8(4)
Ni1 N1 C1 C2 40.3(4)
C1 N1 C14 C15 163.7(4)
Ni1 N1 C14 C15 -70.8(5)
C1 N1 C14 C13 -73.9(5)
Ni1 N1 C14 C13 51.6(5)
C1 N1 C14 C16 45.9(6)
Ni1 N1 C14 C16 171.5(3)
C10 N4 C11 C12 57.7(5)
Ni1 N4 C11 C12 179.2(3)
C10 N4 C11 C13 179.9(4)
Ni1 N4 C11 C13 -58.7(5)
Ni1 O1 C17 O2 3.6(4)
Ni1 O1 C17 C18 -173.1(4)
Ni1 O2 C17 O1 -3.7(4)
Ni1 O2 C17 C18 173.0(4)
N5 C18 C17 O1 -179.2(4)
C19 C18 C17 O1 -57.0(6)
N5 C18 C17 O2 4.0(6)
C19 C18 C17 O2 126.2(5)
N5 C18 C17 Ni1 77(3)
C19 C18 C17 Ni1 -161(3)
N4 Ni1 C17 O1 -10.9(3)
N2 Ni1 C17 O1 173.8(2)
N3 Ni1 C17 O1 77.9(3)
O2 Ni1 C17 O1 176.4(4)
N1 Ni1 C17 O1 -101.7(3)
N4 Ni1 C17 O2 172.7(2)
N2 Ni1 C17 O2 -2.7(3)
N3 Ni1 C17 O2 -98.5(3)
N1 Ni1 C17 O2 81.9(3)
O1 Ni1 C17 O2 -176.4(4)
N4 Ni1 C17 C18 96(3)
N2 Ni1 C17 C18 -79(3)
N3 Ni1 C17 C18 -175(3)
O2 Ni1 C17 C18 -77(3)
N1 Ni1 C17 C18 5(3)
O1 Ni1 C17 C18 107(3)
C3 N2 C2 C1 168.4(4)
Ni1 N2 C2 C1 44.1(4)
N1 C1 C2 N2 -59.7(5)
C9 N3 C6 C8 159.8(4)
Ni1 N3 C6 C8 -74.2(4)
C9 N3 C6 C7 40.8(6)
Ni1 N3 C6 C7 166.7(3)
C9 N3 C6 C5 -79.3(5)
Ni1 N3 C6 C5 46.6(5)
C3 C5 C6 C8 55.5(6)
C3 C5 C6 N3 -62.6(6)
C3 C5 C6 C7 175.3(4)
C6 N3 C9 C10 171.9(4)
Ni1 N3 C9 C10 37.8(5)
N1 C14 C13 C11 -64.5(6)
C15 C14 C13 C11 56.1(6)
C16 C14 C13 C11 174.2(5)
N4 C11 C13 C14 69.3(6)
C12 C11 C13 C14 -166.6(5)
C2 N2 C3 C5 177.0(4)
Ni1 N2 C3 C5 -64.2(5)
C2 N2 C3 C4 55.1(5)
Ni1 N2 C3 C4 173.9(3)
C6 C5 C3 N2 75.0(6)
C6 C5 C3 C4 -161.5(5)
C11 N4 C10 C9 171.8(4)
Ni1 N4 C10 C9 43.0(5)
N3 C9 C10 N4 -57.0(6)
C18 C19 C20 C21 52.1(7)
C18 C19 C20 C22 175.6(5)
